data_4502435
loop_
_publ_author_name
'Li, Cheng-Peng'
'Chen, Jing'
'Yu, Qian'
'Du, Miao'

_publ_section_title
;
 Structural Modulation and Properties of Silver(I) Coordination Frameworks
 with Benzenedicarboxyl Tectons
 andtrans-1-(2-Pyridyl)-2-(4-pyridyl)ethylene Spacer
;
_journal_issue 4
_journal_name_full 'Crystal Growth &amp; Design'
_journal_page_first 1623
_journal_paper_doi 10.1021/cg901188g
_journal_volume 10
_journal_year 2010
_chemical_formula_sum 'C16 H13 Ag N3 O2'
_chemical_formula_weight 387.16
_chemical_name_systematic
; 
 ? 
;
_space_group_IT_number 14
_symmetry_cell_setting monoclinic
_symmetry_space_group_name_Hall '-P 2ybc'
_symmetry_space_group_name_H-M 'P 1 21/c 1'
_atom_sites_solution_hydrogens geom
_atom_sites_solution_primary direct
_atom_sites_solution_secondary difmap
_audit_creation_method SHELXL-97
_cell_angle_alpha 90.00
_cell_angle_beta 106.756(7)
_cell_angle_gamma 90.00
_cell_formula_units_Z 4
_cell_length_a 7.203(3)
_cell_length_b 19.175(7)
_cell_length_c 10.141(4)
_cell_measurement_reflns_used 2511
_cell_measurement_temperature 296(2)
_cell_measurement_theta_max 26.11
_cell_measurement_theta_min 2.95
_cell_volume 1341.2(9)
_computing_cell_refinement 'Bruker APEX II'
_computing_data_collection 'Bruker APEX II'
_computing_data_reduction 'Bruker SAINT'
_computing_molecular_graphics 'Bruker SHELXTL'
_computing_publication_material 'Bruker SHELXTL'
_computing_structure_refinement 'SHELXL-97 (Sheldrick, 1997)'
_computing_structure_solution 'SHELXS-97 (Sheldrick, 1990)'
_diffrn_ambient_temperature 296(2)
_diffrn_measured_fraction_theta_full 1.000
_diffrn_measured_fraction_theta_max 1.000
_diffrn_measurement_device_type 'APEX II CCD area detector'
_diffrn_measurement_method 'phi and omega scans'
_diffrn_radiation_monochromator graphite
_diffrn_radiation_source 'fine-focus sealed tube'
_diffrn_radiation_type MoK\a
_diffrn_radiation_wavelength 0.71073
_diffrn_reflns_av_R_equivalents 0.0228
_diffrn_reflns_av_sigmaI/netI 0.0254
_diffrn_reflns_limit_h_max 8
_diffrn_reflns_limit_h_min -8
_diffrn_reflns_limit_k_max 22
_diffrn_reflns_limit_k_min -21
_diffrn_reflns_limit_l_max 12
_diffrn_reflns_limit_l_min -9
_diffrn_reflns_number 6779
_diffrn_reflns_theta_full 25.03
_diffrn_reflns_theta_max 25.03
_diffrn_reflns_theta_min 2.12
_exptl_absorpt_coefficient_mu 1.514
_exptl_absorpt_correction_T_max 1.000000
_exptl_absorpt_correction_T_min 0.789811
_exptl_absorpt_correction_type multi-scan
_exptl_absorpt_process_details SADABS
_exptl_crystal_colour YELLOW
_exptl_crystal_density_diffrn 1.917
_exptl_crystal_density_meas ?
_exptl_crystal_density_method 'not measured'
_exptl_crystal_description BLOCK
_exptl_crystal_F_000 772
_exptl_crystal_size_max 0.24
_exptl_crystal_size_mid 0.20
_exptl_crystal_size_min 0.18
_refine_diff_density_max 0.746
_refine_diff_density_min -0.888
_refine_diff_density_rms 0.095
_refine_ls_extinction_method none
_refine_ls_goodness_of_fit_ref 1.084
_refine_ls_hydrogen_treatment constr
_refine_ls_matrix_type full
_refine_ls_number_parameters 199
_refine_ls_number_reflns 2378
_refine_ls_number_restraints 0
_refine_ls_restrained_S_all 1.084
_refine_ls_R_factor_all 0.0437
_refine_ls_R_factor_gt 0.0346
_refine_ls_shift/su_max 0.001
_refine_ls_shift/su_mean 0.000
_refine_ls_structure_factor_coef Fsqd
_refine_ls_weighting_details 'calc w=1/[\s^2^(Fo^2^)+(0.0579P)^2^+1.0316P] where P=(Fo^2^+2Fc^2^)/3'
_refine_ls_weighting_scheme calc
_refine_ls_wR_factor_gt 0.0968
_refine_ls_wR_factor_ref 0.1033
_reflns_number_gt 1962
_reflns_number_total 2378
_reflns_threshold_expression >2sigma(I)
_cod_data_source_file cg901188g_si_002.cif
_cod_data_source_block 4
_cod_depositor_comments
;
The following automatic conversions were performed:

'_symmetry_cell_setting' value 'Monoclinic' changed to 'monoclinic'
according to /home/saulius/struct/CIF-dictionaries/cif_core.dic
dictionary named 'cif_core.dic' version 2.4.2 from
2011-04-26.

'_exptl_absorpt_correction_type' value 'MULTI-SCAN'
changed to 'multi-scan' according to
/home/saulius/struct/CIF-dictionaries/cif_core.dic dictionary named
'cif_core.dic' version 2.4.2 from 2011-04-26.

Automatic conversion script
Id: cif_fix_values 1715 2011-07-08 13:25:40Z adriana 

The following automatic conversions were performed:

'_exptl_crystal_density_meas' value 'NONE' was changed to '?' - the
value is perceived as not measured.

Automatic conversion script
Id: cif_fix_values 3008 2015-01-20 13:52:24Z robertas 
;
_cod_original_sg_symbol_H-M P2(1)/c
_cod_database_code 4502435

loop_
_symmetry_equiv_pos_as_xyz
'x, y, z'
'-x, y+1/2, -z+1/2'
'-x, -y, -z'
'x, -y-1/2, z-1/2'

loop_
_atom_site_label
_atom_site_type_symbol
_atom_site_fract_x
_atom_site_fract_y
_atom_site_fract_z
_atom_site_U_iso_or_equiv
_atom_site_adp_type
_atom_site_occupancy
_atom_site_symmetry_multiplicity
_atom_site_calc_flag
_atom_site_refinement_flags
Ag1 Ag 1.02604(5) 0.284698(17) 0.66490(4) 0.04948(17) Uani 1 1 d .
O1 O 1.2904(5) 0.34385(17) 0.8021(4) 0.0569(9) Uani 1 1 d .
O2 O 1.0528(5) 0.39763(18) 0.8581(4) 0.0572(9) Uani 1 1 d .
N1 N 0.8053(5) 0.30864(17) 0.4632(3) 0.0357(7) Uani 1 1 d .
N2 N 0.8677(5) 0.67852(17) 0.7336(3) 0.0371(8) Uani 1 1 d .
N3 N 1.6231(10) 0.4095(4) 0.8459(8) 0.125(2) Uani 1 1 d .
H3A H 1.7391 0.4142 0.8399 0.150 Uiso 1 1 calc R
H3B H 1.5495 0.3770 0.8008 0.150 Uiso 1 1 calc R
C1 C 0.7588(7) 0.2531(2) 0.3784(5) 0.0450(10) Uani 1 1 d .
H1 H 0.8062 0.2096 0.4130 0.054 Uiso 1 1 calc R
C2 C 0.6461(6) 0.2569(2) 0.2444(4) 0.0438(10) Uani 1 1 d .
H2 H 0.6167 0.2171 0.1900 0.053 Uiso 1 1 calc R
C3 C 0.5779(6) 0.3211(2) 0.1928(4) 0.0439(10) Uani 1 1 d .
H3 H 0.5024 0.3257 0.1019 0.053 Uiso 1 1 calc R
C4 C 0.6222(6) 0.3783(2) 0.2769(4) 0.0402(10) Uani 1 1 d .
H4 H 0.5764 0.4220 0.2427 0.048 Uiso 1 1 calc R
C5 C 0.7345(5) 0.3716(2) 0.4121(4) 0.0319(8) Uani 1 1 d .
C6 C 0.7852(5) 0.4310(2) 0.5088(4) 0.0336(9) Uani 1 1 d .
H6 H 0.8612 0.4217 0.5981 0.040 Uiso 1 1 calc R
C7 C 0.7307(6) 0.4964(2) 0.4781(4) 0.0353(9) Uani 1 1 d .
H7 H 0.6547 0.5048 0.3885 0.042 Uiso 1 1 calc R
C8 C 0.7768(5) 0.55717(19) 0.5698(4) 0.0328(8) Uani 1 1 d .
C9 C 0.7123(6) 0.6230(2) 0.5173(4) 0.0380(9) Uani 1 1 d .
H9 H 0.6378 0.6279 0.4261 0.046 Uiso 1 1 calc R
C10 C 0.7595(6) 0.6806(2) 0.6010(4) 0.0410(10) Uani 1 1 d .
H10 H 0.7139 0.7238 0.5636 0.049 Uiso 1 1 calc R
C11 C 0.9262(6) 0.6149(2) 0.7839(4) 0.0402(10) Uani 1 1 d .
H11 H 0.9995 0.6116 0.8757 0.048 Uiso 1 1 calc R
C12 C 0.8848(6) 0.5543(2) 0.7087(4) 0.0379(9) Uani 1 1 d .
H12 H 0.9283 0.5117 0.7499 0.046 Uiso 1 1 calc R
C13 C 1.2251(6) 0.3930(2) 0.8587(4) 0.0400(10) Uani 1 1 d .
C14 C 1.3691(6) 0.4479(2) 0.9306(4) 0.0349(9) Uani 1 1 d .
C15 C 1.5606(6) 0.4505(2) 0.9211(4) 0.0371(9) Uani 1 1 d .
C16 C 1.6874(6) 0.5016(2) 0.9906(4) 0.0381(9) Uani 1 1 d .
H16 H 1.8137 0.5021 0.9843 0.046 Uiso 1 1 calc R

loop_
_atom_site_aniso_label
_atom_site_aniso_U_11
_atom_site_aniso_U_22
_atom_site_aniso_U_33
_atom_site_aniso_U_23
_atom_site_aniso_U_13
_atom_site_aniso_U_12
Ag1 0.0515(3) 0.0363(2) 0.0461(2) 0.00303(14) -0.00912(17) -0.00138(14)
O1 0.0510(19) 0.0429(18) 0.065(2) -0.0113(16) -0.0024(16) -0.0111(15)
O2 0.0407(18) 0.061(2) 0.062(2) 0.0007(17) 0.0026(16) -0.0120(16)
N1 0.0375(18) 0.0295(16) 0.0347(18) 0.0013(14) 0.0015(14) -0.0011(14)
N2 0.0377(18) 0.0302(18) 0.0389(19) -0.0030(15) 0.0038(15) -0.0008(14)
N3 0.091(5) 0.123(6) 0.151(7) -0.020(5) 0.021(5) -0.011(4)
C1 0.052(3) 0.028(2) 0.049(3) -0.0068(19) 0.004(2) -0.0029(19)
C2 0.047(2) 0.041(2) 0.041(2) -0.012(2) 0.008(2) -0.011(2)
C3 0.044(2) 0.047(3) 0.035(2) -0.002(2) 0.0023(18) -0.006(2)
C4 0.043(2) 0.036(2) 0.033(2) 0.0039(17) -0.0015(18) -0.0006(18)
C5 0.0282(19) 0.033(2) 0.033(2) -0.0005(16) 0.0071(16) -0.0052(16)
C6 0.032(2) 0.035(2) 0.031(2) -0.0009(16) 0.0039(16) -0.0008(16)
C7 0.036(2) 0.037(2) 0.030(2) -0.0006(17) 0.0050(17) -0.0021(17)
C8 0.033(2) 0.028(2) 0.038(2) -0.0002(16) 0.0107(17) -0.0004(16)
C9 0.040(2) 0.035(2) 0.034(2) 0.0002(17) 0.0021(18) 0.0030(17)
C10 0.042(2) 0.030(2) 0.045(2) 0.0038(19) 0.0024(19) 0.0025(18)
C11 0.046(2) 0.035(2) 0.035(2) 0.0021(18) 0.0025(18) 0.0001(18)
C12 0.045(2) 0.028(2) 0.036(2) 0.0023(16) 0.0044(18) 0.0013(17)
C13 0.042(3) 0.035(2) 0.034(2) 0.0104(18) -0.0034(19) -0.0057(18)
C14 0.037(2) 0.033(2) 0.029(2) 0.0068(16) 0.0011(17) -0.0014(16)
C15 0.045(2) 0.033(2) 0.032(2) -0.0008(17) 0.0097(18) 0.0060(18)
C16 0.033(2) 0.041(2) 0.037(2) 0.0060(18) 0.0039(17) -0.0014(18)

loop_
_atom_type_symbol
_atom_type_description
_atom_type_scat_dispersion_real
_atom_type_scat_dispersion_imag
_atom_type_scat_source
C C 0.0033 0.0016 'International Tables Vol C Tables 4.2.6.8 and 6.1.1.4'
H H 0.0000 0.0000 'International Tables Vol C Tables 4.2.6.8 and 6.1.1.4'
N N 0.0061 0.0033 'International Tables Vol C Tables 4.2.6.8 and 6.1.1.4'
O O 0.0106 0.0060 'International Tables Vol C Tables 4.2.6.8 and 6.1.1.4'
Ag Ag -0.8971 1.1015 'International Tables Vol C Tables 4.2.6.8 and 6.1.1.4'

loop_
_geom_angle_atom_site_label_1
_geom_angle_atom_site_label_2
_geom_angle_atom_site_label_3
_geom_angle
_geom_angle_site_symmetry_1
_geom_angle_site_symmetry_3
N1 Ag1 O1 133.88(12) . .
N1 Ag1 N2 129.97(11) . 2_746
O1 Ag1 N2 93.15(12) . 2_746
C13 O1 Ag1 106.9(3) . .
C1 N1 C5 117.6(3) . .
C1 N1 Ag1 113.5(3) . .
C5 N1 Ag1 128.3(3) . .
C11 N2 C10 115.7(3) . .
C11 N2 Ag1 127.2(3) . 2_756
C10 N2 Ag1 116.1(3) . 2_756
C15 N3 H3A 120.0 . .
C15 N3 H3B 120.0 . .
H3A N3 H3B 120.0 . .
N1 C1 C2 123.9(4) . .
N1 C1 H1 118.1 . .
C2 C1 H1 118.1 . .
C1 C2 C3 118.1(4) . .
C1 C2 H2 120.9 . .
C3 C2 H2 120.9 . .
C4 C3 C2 119.2(4) . .
C4 C3 H3 120.4 . .
C2 C3 H3 120.4 . .
C3 C4 C5 120.5(4) . .
C3 C4 H4 119.7 . .
C5 C4 H4 119.7 . .
N1 C5 C4 120.7(4) . .
N1 C5 C6 116.0(3) . .
C4 C5 C6 123.3(4) . .
C7 C6 C5 125.0(4) . .
C7 C6 H6 117.5 . .
C5 C6 H6 117.5 . .
C6 C7 C8 127.2(4) . .
C6 C7 H7 116.4 . .
C8 C7 H7 116.4 . .
C9 C8 C12 116.5(4) . .
C9 C8 C7 119.0(4) . .
C12 C8 C7 124.4(3) . .
C10 C9 C8 119.7(4) . .
C10 C9 H9 120.2 . .
C8 C9 H9 120.2 . .
N2 C10 C9 124.2(4) . .
N2 C10 H10 117.9 . .
C9 C10 H10 117.9 . .
N2 C11 C12 124.3(4) . .
N2 C11 H11 117.9 . .
C12 C11 H11 117.9 . .
C11 C12 C8 119.6(4) . .
C11 C12 H12 120.2 . .
C8 C12 H12 120.2 . .
O2 C13 O1 123.6(4) . .
O2 C13 C14 119.9(4) . .
O1 C13 C14 116.5(4) . .
C16 C14 C15 118.0(4) 3_867 .
C16 C14 C13 119.3(4) 3_867 .
C15 C14 C13 122.7(4) . .
N3 C15 C16 116.7(5) . .
N3 C15 C14 123.0(5) . .
C16 C15 C14 120.2(4) . .
C15 C16 C14 121.7(4) . 3_867
C15 C16 H16 119.1 . .
C14 C16 H16 119.1 3_867 .

loop_
_geom_bond_atom_site_label_1
_geom_bond_atom_site_label_2
_geom_bond_distance
_geom_bond_site_symmetry_2
Ag1 N1 2.246(3) .
Ag1 O1 2.307(3) .
Ag1 N2 2.310(3) 2_746
O1 C13 1.263(6) .
O2 C13 1.243(6) .
N1 C1 1.349(5) .
N1 C5 1.354(5) .
N2 C11 1.343(5) .
N2 C10 1.347(5) .
N2 Ag1 2.310(3) 2_756
N3 C15 1.264(8) .
N3 H3A 0.8600 .
N3 H3B 0.8600 .
C1 C2 1.369(6) .
C1 H1 0.9300 .
C2 C3 1.371(7) .
C2 H2 0.9300 .
C3 C4 1.369(6) .
C3 H3 0.9300 .
C4 C5 1.383(5) .
C4 H4 0.9300 .
C5 C6 1.478(5) .
C6 C7 1.326(6) .
C6 H6 0.9300 .
C7 C8 1.467(5) .
C7 H7 0.9300 .
C8 C9 1.397(5) .
C8 C12 1.400(6) .
C9 C10 1.374(6) .
C9 H9 0.9300 .
C10 H10 0.9300 .
C11 C12 1.374(6) .
C11 H11 0.9300 .
C12 H12 0.9300 .
C13 C14 1.510(6) .
C14 C16 1.390(6) 3_867
C14 C15 1.411(6) .
C15 C16 1.386(6) .
C16 C14 1.390(6) 3_867
C16 H16 0.9300 .

loop_
_geom_torsion_atom_site_label_1
_geom_torsion_atom_site_label_2
_geom_torsion_atom_site_label_3
_geom_torsion_atom_site_label_4
_geom_torsion
_geom_torsion_site_symmetry_1
_geom_torsion_site_symmetry_4
N1 Ag1 O1 C13 73.2(3) . .
N2 Ag1 O1 C13 -125.8(3) 2_746 .
O1 Ag1 N1 C1 140.0(3) . .
N2 Ag1 N1 C1 -14.9(4) 2_746 .
O1 Ag1 N1 C5 -31.3(4) . .
N2 Ag1 N1 C5 173.8(3) 2_746 .
C5 N1 C1 C2 0.5(7) . .
Ag1 N1 C1 C2 -171.8(4) . .
N1 C1 C2 C3 0.6(7) . .
C1 C2 C3 C4 -0.9(7) . .
C2 C3 C4 C5 0.1(7) . .
C1 N1 C5 C4 -1.4(6) . .
Ag1 N1 C5 C4 169.6(3) . .
C1 N1 C5 C6 178.8(4) . .
Ag1 N1 C5 C6 -10.2(5) . .
C3 C4 C5 N1 1.1(6) . .
C3 C4 C5 C6 -179.1(4) . .
N1 C5 C6 C7 179.6(4) . .
C4 C5 C6 C7 -0.2(6) . .
C5 C6 C7 C8 -180.0(4) . .
C6 C7 C8 C9 177.5(4) . .
C6 C7 C8 C12 -1.7(7) . .
C12 C8 C9 C10 1.3(6) . .
C7 C8 C9 C10 -178.0(4) . .
C11 N2 C10 C9 -1.6(6) . .
Ag1 N2 C10 C9 168.2(3) 2_756 .
C8 C9 C10 N2 0.5(7) . .
C10 N2 C11 C12 1.0(6) . .
Ag1 N2 C11 C12 -167.5(3) 2_756 .
N2 C11 C12 C8 0.8(7) . .
C9 C8 C12 C11 -1.8(6) . .
C7 C8 C12 C11 177.4(4) . .
Ag1 O1 C13 O2 12.5(5) . .
Ag1 O1 C13 C14 -167.9(3) . .
O2 C13 C14 C16 7.7(6) . 3_867
O1 C13 C14 C16 -171.9(4) . 3_867
O2 C13 C14 C15 -172.1(4) . .
O1 C13 C14 C15 8.3(6) . .
C16 C14 C15 N3 -175.9(5) 3_867 .
C13 C14 C15 N3 4.0(7) . .
C16 C14 C15 C16 0.9(6) 3_867 .
C13 C14 C15 C16 -179.3(4) . .
N3 C15 C16 C14 176.0(5) . 3_867
C14 C15 C16 C14 -0.9(6) . 3_867
